data_4082122
loop_
_publ_author_name
'Deibel, Naina'
'Hohloch, Stephan'
'Sommer, Michael G.'
'Schweinfurth, David'
'Ehret, Fabian'
'Braunstein, Pierre'
'Sarkar, Biprajit'

_publ_section_title
;
 Electrochromic Platinum(II) Complexes Derived from Azobenzene and
 Zwitterionic Quinonoid Ligands: Electronic and Geometric Structures
;
_journal_issue 24
_journal_name_full Organometallics
_journal_page_first 7366
_journal_paper_doi 10.1021/om4009179
_journal_volume 32
_journal_year 2013
_chemical_formula_sum 'C75 H90 N12 O9 Pt4'
_chemical_formula_weight 2083.95
_chemical_name_systematic
;
 ?
;
_space_group_IT_number 60
_symmetry_cell_setting orthorhombic
_symmetry_space_group_name_Hall '-P 2n 2ab'
_symmetry_space_group_name_H-M 'P b c n'
_atom_sites_solution_hydrogens geom
_atom_sites_solution_primary direct
_atom_sites_solution_secondary difmap
_audit_creation_method SHELXL-97
_cell_angle_alpha 90.00
_cell_angle_beta 90.00
_cell_angle_gamma 90.00
_cell_formula_units_Z 2
_cell_length_a 17.757(5)
_cell_length_b 19.172(5)
_cell_length_c 10.763(3)
_cell_measurement_reflns_used 3046
_cell_measurement_temperature 100(2)
_cell_measurement_theta_max 27.56
_cell_measurement_theta_min 2.12
_cell_volume 3664.1(17)
_computing_structure_refinement 'SHELXL-97 (Sheldrick, 2008)'
_diffrn_ambient_temperature 100(2)
_diffrn_measured_fraction_theta_full 0.994
_diffrn_measured_fraction_theta_max 0.994
_diffrn_measurement_device_type 'Bruker Smart AXS'
_diffrn_measurement_method 'omega scans'
_diffrn_radiation_monochromator graphite
_diffrn_radiation_source 'fine-focus sealed tube'
_diffrn_radiation_type MoK\a
_diffrn_radiation_wavelength 0.71073
_diffrn_reflns_av_R_equivalents 0.0511
_diffrn_reflns_av_sigmaI/netI 0.0301
_diffrn_reflns_limit_h_max 20
_diffrn_reflns_limit_h_min -23
_diffrn_reflns_limit_k_max 24
_diffrn_reflns_limit_k_min -21
_diffrn_reflns_limit_l_max 14
_diffrn_reflns_limit_l_min -13
_diffrn_reflns_number 31701
_diffrn_reflns_theta_full 27.56
_diffrn_reflns_theta_max 27.56
_diffrn_reflns_theta_min 2.12
_exptl_absorpt_coefficient_mu 7.677
_exptl_absorpt_correction_T_max 0.746
_exptl_absorpt_correction_T_min 0.298
_exptl_absorpt_correction_type multi-scan
_exptl_absorpt_process_details 'Blessing, 1995'
_exptl_crystal_colour black
_exptl_crystal_density_diffrn 1.889
_exptl_crystal_density_method 'not measured'
_exptl_crystal_description needle
_exptl_crystal_F_000 2016
_exptl_crystal_size_max 0.60
_exptl_crystal_size_mid 0.10
_exptl_crystal_size_min 0.07
_refine_diff_density_max 3.951
_refine_diff_density_min -2.544
_refine_diff_density_rms 0.256
_refine_ls_extinction_method none
_refine_ls_goodness_of_fit_ref 1.162
_refine_ls_hydrogen_treatment mixed
_refine_ls_matrix_type full
_refine_ls_number_parameters 230
_refine_ls_number_reflns 4205
_refine_ls_number_restraints 2
_refine_ls_restrained_S_all 1.162
_refine_ls_R_factor_all 0.0678
_refine_ls_R_factor_gt 0.0396
_refine_ls_shift/su_max 0.001
_refine_ls_shift/su_mean 0.000
_refine_ls_structure_factor_coef Fsqd
_refine_ls_weighting_details 'calc w=1/[\s^2^(Fo^2^)+(0.0691P)^2^+21.3725P] where P=(Fo^2^+2Fc^2^)/3'
_refine_ls_weighting_scheme calc
_refine_ls_wR_factor_gt 0.1031
_refine_ls_wR_factor_ref 0.1314
_reflns_number_gt 3046
_reflns_number_total 4205
_reflns_threshold_expression >2\s(I)
_cod_data_source_file om4009179_si_002.cif
_cod_data_source_block sar233o
_cod_original_cell_volume 3664.2(17)
_cod_original_sg_symbol_H-M Pbcn
_cod_database_code 4082122

loop_
_symmetry_equiv_pos_as_xyz
'x, y, z'
'-x+1/2, -y+1/2, z+1/2'
'x+1/2, -y+1/2, -z'
'-x, y, -z+1/2'
'-x, -y, -z'
'x-1/2, y-1/2, -z-1/2'
'-x-1/2, y-1/2, z'
'x, -y, z-1/2'

loop_
_atom_site_label
_atom_site_type_symbol
_atom_site_fract_x
_atom_site_fract_y
_atom_site_fract_z
_atom_site_U_iso_or_equiv
_atom_site_adp_type
_atom_site_occupancy
_atom_site_symmetry_multiplicity
_atom_site_calc_flag
_atom_site_refinement_flags
Pt1 Pt 0.034943(15) 0.112325(14) 0.57749(2) 0.01751(12) Uani 1 1 d .
O2 O -0.0550(4) 0.4376(3) 0.5467(6) 0.0378(15) Uani 1 1 d .
N2 N 0.0812(4) 0.4489(4) 0.6370(7) 0.0295(16) Uani 1 1 d .
C9 C 0.1509(6) 0.5423(5) 0.7346(10) 0.050(3) Uani 1 1 d .
H9A H 0.1160 0.5419 0.8028 0.074 Uiso 1 1 calc R
H9B H 0.1337 0.5744 0.6724 0.074 Uiso 1 1 calc R
H9C H 0.1996 0.5565 0.7638 0.074 Uiso 1 1 calc R
O1 O -0.0327(3) 0.1954(3) 0.5190(6) 0.0285(13) Uani 1 1 d .
C5 C 0.0962(4) 0.3246(4) 0.6438(7) 0.0220(16) Uani 1 1 d .
H5 H 0.1436 0.3277 0.6798 0.026 Uiso 1 1 calc R
N3 N 0.0126(4) -0.0312(3) 0.5120(6) 0.0215(13) Uani 1 1 d .
N1 N 0.0960(4) 0.1960(3) 0.6360(5) 0.0202(13) Uani 1 1 d .
C17 C 0.0857(5) -0.0961(4) 0.6669(8) 0.0279(18) Uani 1 1 d .
H17 H 0.0719 -0.1384 0.6314 0.033 Uiso 1 1 calc R
C8 C 0.2107(6) 0.4658(6) 0.5735(8) 0.044(2) Uani 1 1 d .
H8A H 0.2124 0.4190 0.5419 0.066 Uiso 1 1 calc R
H8C H 0.2598 0.4791 0.6020 0.066 Uiso 1 1 calc R
H8B H 0.1948 0.4969 0.5088 0.066 Uiso 1 1 calc R
C3 C -0.0222(5) 0.3818(4) 0.5644(8) 0.0260(18) Uani 1 1 d .
C4 C 0.0571(5) 0.3844(4) 0.6181(8) 0.0241(16) Uani 1 1 d .
C15 C 0.1474(4) -0.0302(4) 0.8254(7) 0.0238(16) Uani 1 1 d .
H15 H 0.1756 -0.0291 0.8983 0.029 Uiso 1 1 calc R
C13 C 0.0840(4) 0.0326(4) 0.6606(7) 0.0202(15) Uani 1 1 d .
C12 C 0.1931(5) 0.2110(4) 0.8044(7) 0.0270(17) Uani 1 1 d .
H12C H 0.1578 0.1903 0.8611 0.041 Uiso 1 1 calc R
H12A H 0.1891 0.2609 0.8086 0.041 Uiso 1 1 calc R
H12B H 0.2432 0.1971 0.8264 0.041 Uiso 1 1 calc R
C2 C -0.0507(5) 0.3152(4) 0.5338(8) 0.0301(18) Uani 1 1 d .
H2 H -0.0984 0.3115 0.4985 0.036 Uiso 1 1 calc R
C14 C 0.1248(4) 0.0315(4) 0.7718(7) 0.0217(16) Uani 1 1 d .
H14 H 0.1368 0.0734 0.8104 0.026 Uiso 1 1 calc R
C7 C 0.1562(5) 0.4694(4) 0.6790(8) 0.033(2) Uani 1 1 d .
H7 H 0.1726 0.4369 0.7439 0.039 Uiso 1 1 calc R
C16 C 0.1289(5) -0.0939(4) 0.7725(7) 0.0278(18) Uani 1 1 d .
H16 H 0.1457 -0.1351 0.8086 0.033 Uiso 1 1 calc R
C11 C 0.2289(5) 0.2168(5) 0.5749(8) 0.0334(19) Uani 1 1 d .
H11A H 0.2151 0.1994 0.4944 0.050 Uiso 1 1 calc R
H11C H 0.2797 0.2030 0.5935 0.050 Uiso 1 1 calc R
H11B H 0.2255 0.2668 0.5752 0.050 Uiso 1 1 calc R
C18 C 0.0630(4) -0.0333(4) 0.6145(7) 0.0197(14) Uani 1 1 d .
C1 C -0.0096(5) 0.2563(4) 0.5551(8) 0.0252(17) Uani 1 1 d .
C10 C 0.1757(4) 0.1868(4) 0.6729(7) 0.0249(16) Uani 1 1 d .
H10 H 0.1846 0.1364 0.6727 0.030 Uiso 1 1 calc R
C6 C 0.0660(4) 0.2586(4) 0.6168(7) 0.0201(15) Uani 1 1 d .
C101 C 0.0699(10) -0.2824(11) 0.7854(19) 0.046(5) Uiso 0.50 1 d PD
H10A H 0.1008 -0.3106 0.8386 0.069 Uiso 0.50 1 calc PR
H10B H 0.0558 -0.2405 0.8283 0.069 Uiso 0.50 1 calc PR
H10C H 0.0976 -0.2705 0.7117 0.069 Uiso 0.50 1 calc PR
O100 O 0.0000 -0.3907(18) 0.7500 0.156(17) Uiso 0.50 2 d SPD
C100 C 0.0000 -0.3225(18) 0.7500 0.13(2) Uiso 0.50 2 d SPD
H2N H 0.049(5) 0.475(6) 0.628(10) 0.03(3) Uiso 1 1 d .

loop_
_atom_site_aniso_label
_atom_site_aniso_U_11
_atom_site_aniso_U_22
_atom_site_aniso_U_33
_atom_site_aniso_U_23
_atom_site_aniso_U_13
_atom_site_aniso_U_12
Pt1 0.02132(18) 0.01119(16) 0.02001(17) -0.00148(10) -0.00051(10) -0.00187(10)
O2 0.047(4) 0.014(3) 0.051(4) 0.003(3) -0.018(3) 0.001(3)
N2 0.036(4) 0.018(4) 0.034(4) 0.000(3) -0.014(3) -0.002(3)
C9 0.070(7) 0.022(5) 0.057(6) 0.003(4) -0.033(6) -0.012(4)
O1 0.032(3) 0.014(3) 0.039(3) -0.004(2) -0.014(3) -0.001(2)
C5 0.027(4) 0.014(4) 0.025(4) -0.002(3) -0.011(3) -0.004(3)
N3 0.027(3) 0.014(3) 0.024(3) -0.001(2) -0.001(3) -0.006(3)
N1 0.027(3) 0.012(3) 0.021(3) 0.002(2) -0.003(3) -0.003(3)
C17 0.041(5) 0.017(4) 0.026(4) -0.006(3) -0.001(3) -0.005(3)
C8 0.049(6) 0.044(6) 0.038(5) 0.009(4) -0.017(4) -0.020(5)
C3 0.029(4) 0.017(4) 0.032(4) -0.003(3) -0.007(3) 0.001(3)
C4 0.033(4) 0.013(4) 0.026(4) 0.004(3) -0.009(3) -0.007(3)
C15 0.032(4) 0.021(4) 0.018(4) 0.002(3) -0.003(3) -0.003(3)
C13 0.020(4) 0.016(4) 0.024(4) 0.004(3) 0.001(3) -0.001(3)
C12 0.028(4) 0.019(4) 0.034(4) 0.002(3) -0.011(3) 0.002(3)
C2 0.032(5) 0.019(4) 0.039(4) 0.001(3) -0.015(4) -0.002(3)
C14 0.029(4) 0.017(4) 0.019(3) -0.007(3) 0.005(3) -0.004(3)
C7 0.045(5) 0.017(4) 0.037(5) 0.005(3) -0.018(4) -0.006(4)
C16 0.038(5) 0.023(4) 0.023(4) 0.011(3) -0.005(3) -0.003(3)
C11 0.029(5) 0.030(5) 0.041(5) 0.002(4) 0.009(4) -0.002(4)
C18 0.021(4) 0.020(4) 0.018(3) -0.001(3) 0.004(3) -0.002(3)
C1 0.027(4) 0.011(3) 0.037(4) -0.001(3) -0.010(3) 0.002(3)
C10 0.028(4) 0.018(4) 0.029(4) -0.002(3) 0.001(3) -0.002(3)
C6 0.023(4) 0.015(3) 0.022(3) 0.001(3) -0.003(3) -0.001(3)

loop_
_atom_type_symbol
_atom_type_description
_atom_type_scat_dispersion_real
_atom_type_scat_dispersion_imag
_atom_type_scat_source
C C 0.0033 0.0016 'International Tables Vol C Tables 4.2.6.8 and 6.1.1.4'
H H 0.0000 0.0000 'International Tables Vol C Tables 4.2.6.8 and 6.1.1.4'
N N 0.0061 0.0033 'International Tables Vol C Tables 4.2.6.8 and 6.1.1.4'
O O 0.0106 0.0060 'International Tables Vol C Tables 4.2.6.8 and 6.1.1.4'
Pt Pt -1.7033 8.3905 'International Tables Vol C Tables 4.2.6.8 and 6.1.1.4'

loop_
_geom_angle_atom_site_label_1
_geom_angle_atom_site_label_2
_geom_angle_atom_site_label_3
_geom_angle
_geom_angle_site_symmetry_1
_geom_angle_site_symmetry_3
C13 Pt1 N3 78.7(3) . 5_556
C13 Pt1 N1 103.6(3) . .
N3 Pt1 N1 168.3(3) 5_556 .
C13 Pt1 O1 168.4(3) . .
N3 Pt1 O1 101.7(2) 5_556 .
N1 Pt1 O1 78.4(2) . .
C4 N2 C7 126.4(8) . .
C1 O1 Pt1 114.4(5) . .
C4 C5 C6 121.3(7) . .
N3 N3 C18 113.3(7) 5_556 .
N3 N3 Pt1 118.1(7) 5_556 5_556
C18 N3 Pt1 127.8(5) . 5_556
C6 N1 C10 122.1(6) . .
C6 N1 Pt1 116.8(5) . .
C10 N1 Pt1 119.9(5) . .
C16 C17 C18 118.2(7) . .
O2 C3 C2 125.4(8) . .
O2 C3 C4 117.8(7) . .
C2 C3 C4 116.7(7) . .
N2 C4 C5 126.0(8) . .
N2 C4 C3 112.8(7) . .
C5 C4 C3 121.2(7) . .
C14 C15 C16 121.0(7) . .
C14 C13 C18 115.1(7) . .
C14 C13 Pt1 128.9(6) . .
C18 C13 Pt1 114.8(5) . .
C1 C2 C3 121.1(8) . .
C15 C14 C13 121.6(7) . .
N2 C7 C8 110.1(7) . .
N2 C7 C9 108.1(8) . .
C8 C7 C9 112.4(8) . .
C17 C16 C15 119.9(7) . .
C17 C18 C13 123.9(7) . .
C17 C18 N3 121.5(7) . .
C13 C18 N3 114.4(6) . .
O1 C1 C2 121.7(7) . .
O1 C1 C6 116.3(6) . .
C2 C1 C6 122.0(7) . .
N1 C10 C12 114.0(7) . .
N1 C10 C11 111.2(6) . .
C12 C10 C11 113.7(7) . .
N1 C6 C5 128.9(7) . .
N1 C6 C1 113.6(6) . .
C5 C6 C1 117.4(6) . .
O100 C100 C101 120.6(14) . .
O100 C100 C101 120.6(14) . 4_556
C101 C100 C101 119(3) . 4_556

loop_
_geom_bond_atom_site_label_1
_geom_bond_atom_site_label_2
_geom_bond_distance
_geom_bond_site_symmetry_2
Pt1 C13 1.973(7) .
Pt1 N3 2.015(6) 5_556
Pt1 N1 2.035(6) .
Pt1 O1 2.092(5) .
O2 C3 1.233(10) .
N2 C4 1.325(10) .
N2 C7 1.460(11) .
C9 C7 1.524(12) .
O1 C1 1.298(9) .
C5 C4 1.369(11) .
C5 C6 1.403(10) .
N3 N3 1.303(12) 5_556
N3 C18 1.422(10) .
N3 Pt1 2.015(6) 5_556
N1 C6 1.330(9) .
N1 C10 1.480(10) .
C17 C16 1.372(11) .
C17 C18 1.388(11) .
C8 C7 1.493(14) .
C3 C2 1.412(11) .
C3 C4 1.523(11) .
C15 C14 1.376(11) .
C15 C16 1.388(11) .
C13 C14 1.399(10) .
C13 C18 1.408(10) .
C12 C10 1.521(11) .
C2 C1 1.365(11) .
C11 C10 1.529(11) .
C1 C6 1.497(11) .
C101 C100 1.509(10) .
O100 C100 1.308(10) .
C100 C101 1.509(10) 4_556
